data_2215370
loop_
_publ_author_name
'Min-Na Cao'
'Min Wang'
'Fei-Hua Luo'
'Cui-Xia Cheng'
'Zong-Qiu Hu'

_publ_section_title Poly[(\m~2~-2,2'-bi-1<i>H</i>-imidazole)bis(\m~3~-hydrogenphosphato)dizinc(II)]
_journal_coeditor_code BT2492
_journal_issue 10
_journal_name_full 'Acta Crystallographica Section E'
_journal_page_first m2456
_journal_page_last m2456
_journal_paper_doi 10.1107/S160053680704250X
_journal_volume 63
_journal_year 2007
_chemical_formula_iupac '[Zn2 (H P O4)2 (C6 H6 N4)]'
_chemical_formula_moiety 'C6 H8 N4 O8 P2 Zn2'
_chemical_formula_sum 'C6 H8 N4 O8 P2 Zn2'
_chemical_formula_weight 456.88
_chemical_name_systematic
;
Poly[(\m~2~-2,2'-bi-1H-imidazole)bis(\m~3~-hydrogenphosphato)dizinc(II)]
;
_space_group_IT_number 61
_symmetry_cell_setting orthorhombic
_symmetry_space_group_name_Hall '-P 2ac 2ab'
_symmetry_space_group_name_H-M 'P b c a'
_atom_sites_solution_hydrogens geom
_atom_sites_solution_primary direct
_atom_sites_solution_secondary difmap
_audit_creation_method SHELXL-97
_cell_angle_alpha 90.00
_cell_angle_beta 90.00
_cell_angle_gamma 90.00
_cell_formula_units_Z 4
_cell_length_a 8.8050(5)
_cell_length_b 8.8051(7)
_cell_length_c 16.6614(14)
_cell_measurement_reflns_used 4008
_cell_measurement_temperature 296(2)
_cell_measurement_theta_max 28.22
_cell_measurement_theta_min 2.62
_cell_volume 1291.74(17)
_computing_cell_refinement 'SAINT (Bruker, 2001)'
_computing_data_collection 'SMART (Bruker, 2001)'
_computing_data_reduction SAINT
_computing_molecular_graphics 'SHELXTL (Bruker, 2001)'
_computing_publication_material SHELXTL
_computing_structure_refinement 'SHELXL97 (Sheldrick, 1997)'
_computing_structure_solution 'SHELXS97 (Sheldrick, 1997)'
_diffrn_ambient_temperature 296(2)
_diffrn_measured_fraction_theta_full 1.000
_diffrn_measured_fraction_theta_max 1.000
_diffrn_measurement_device_type 'Bruker SMART CCD area-detector'
_diffrn_measurement_method '\f and \w'
_diffrn_radiation_monochromator graphite
_diffrn_radiation_source 'fine-focus sealed tube'
_diffrn_radiation_type MoK\a
_diffrn_radiation_wavelength 0.71073
_diffrn_reflns_av_R_equivalents 0.0942
_diffrn_reflns_av_sigmaI/netI 0.0468
_diffrn_reflns_limit_h_max 10
_diffrn_reflns_limit_h_min -10
_diffrn_reflns_limit_k_max 10
_diffrn_reflns_limit_k_min -10
_diffrn_reflns_limit_l_max 19
_diffrn_reflns_limit_l_min -20
_diffrn_reflns_number 7551
_diffrn_reflns_theta_full 25.99
_diffrn_reflns_theta_max 25.99
_diffrn_reflns_theta_min 2.44
_exptl_absorpt_coefficient_mu 4.011
_exptl_absorpt_correction_T_max 0.5009
_exptl_absorpt_correction_T_min 0.5009
_exptl_absorpt_correction_type multi-scan
_exptl_absorpt_process_details '(SADABS; Bruker, 2001)'
_exptl_crystal_colour colourless
_exptl_crystal_density_diffrn 2.349
_exptl_crystal_density_method 'not measured'
_exptl_crystal_description block
_exptl_crystal_F_000 904
_exptl_crystal_size_max 0.20
_exptl_crystal_size_mid 0.20
_exptl_crystal_size_min 0.20
_refine_diff_density_max 0.617
_refine_diff_density_min -0.635
_refine_ls_extinction_method none
_refine_ls_goodness_of_fit_ref 1.082
_refine_ls_hydrogen_treatment mixed
_refine_ls_matrix_type full
_refine_ls_number_parameters 106
_refine_ls_number_reflns 1275
_refine_ls_number_restraints 0
_refine_ls_restrained_S_all 1.082
_refine_ls_R_factor_all 0.0358
_refine_ls_R_factor_gt 0.0325
_refine_ls_shift/su_max 0.000
_refine_ls_shift/su_mean 0.000
_refine_ls_structure_factor_coef Fsqd
_refine_ls_weighting_details 'calc w=1/[\s^2^(Fo^2^)+(0.0384P)^2^+0.9211P] where P=(Fo^2^+2Fc^2^)/3'
_refine_ls_weighting_scheme calc
_refine_ls_wR_factor_gt 0.0740
_refine_ls_wR_factor_ref 0.0756
_reflns_number_gt 1167
_reflns_number_total 1275
_reflns_threshold_expression I>2\s(I)
_cod_data_source_file bt2492.cif
_cod_data_source_block I
_cod_depositor_comments
;
The following automatic conversions were performed:
'_symmetry_cell_setting' value 'Orthorhombic' changed to 'orthorhombic'
according to '/home/saulius/struct/CIF-dictionaries/cif_core.dic'
dictionary named 'cif_core.dic' version 2.4.1 from 2010-06-29.

Automatic conversion script
Id: cif_fix_enum 1527 2010-12-29 10:47:43Z saulius 

The following automatic conversions were performed:

'_symmetry_cell_setting' value 'Orthorhombic' changed to
'orthorhombic' according to
/home/saulius/struct/CIF-dictionaries/cif_core.dic dictionary named
'cif_core.dic' version 2.4.1 from 2010-06-29.

Automatic conversion script
Id: cif_fix_values 1715 2011-07-08 13:25:40Z adriana 
;
_cod_original_cell_volume 1291.75(18)
_cod_database_code 2215370
_cod_database_fobs_code 2215370

loop_
_symmetry_equiv_pos_as_xyz
'x, y, z'
'-x+1/2, -y, z+1/2'
'-x, y+1/2, -z+1/2'
'x+1/2, -y+1/2, -z'
'-x, -y, -z'
'x-1/2, y, -z-1/2'
'x, -y-1/2, z-1/2'
'-x-1/2, y-1/2, z'

loop_
_atom_site_type_symbol
_atom_site_label
_atom_site_fract_x
_atom_site_fract_y
_atom_site_fract_z
_atom_site_U_iso_or_equiv
_atom_site_adp_type
_atom_site_calc_flag
_atom_site_refinement_flags
_atom_site_occupancy
Zn Zn1 0.32416(4) 0.09443(4) 0.670742(19) 0.01604(15) Uani d . 1
C C1 0.4213(3) -0.0248(3) 0.50171(16) 0.0182(6) Uani d . 1
C C2 0.2054(4) -0.1293(4) 0.4651(2) 0.0295(7) Uani d . 1
H H2 0.1320 -0.1817 0.4361 0.035 Uiso calc R 1
C C3 0.1870(3) -0.0582(4) 0.5357(2) 0.0270(7) Uani d . 1
H H3 0.0966 -0.0540 0.5645 0.032 Uiso calc R 1
N N1 0.3221(3) 0.0079(3) 0.55921(14) 0.0198(5) Uani d . 1
N N2 0.3541(3) -0.1087(3) 0.44472(17) 0.0258(6) Uani d . 1
H H2A 0.387(4) -0.139(4) 0.405(2) 0.031 Uiso d . 1
O O1 0.4899(2) 0.2367(2) 0.68551(11) 0.0201(5) Uani d . 1
O O2 0.4137(2) 0.3524(3) 0.81871(12) 0.0204(5) Uani d . 1
H H2B 0.344(4) 0.389(4) 0.795(3) 0.031 Uiso d . 1
O O3 0.3408(2) -0.0739(2) 0.74787(13) 0.0190(4) Uani d . 1
O O4 0.1231(2) 0.1699(3) 0.68453(13) 0.0240(5) Uani d . 1
P P1 0.55013(7) 0.29324(8) 0.76628(4) 0.01433(19) Uani d . 1

loop_
_atom_site_aniso_label
_atom_site_aniso_U_11
_atom_site_aniso_U_22
_atom_site_aniso_U_33
_atom_site_aniso_U_12
_atom_site_aniso_U_13
_atom_site_aniso_U_23
Zn1 0.0150(2) 0.0183(2) 0.0149(2) 0.00045(13) 0.00130(12) -0.00147(12)
C1 0.0196(14) 0.0219(14) 0.0131(13) -0.0020(12) 0.0005(11) -0.0027(11)
C2 0.0226(15) 0.0432(18) 0.0227(17) -0.0135(15) 0.0019(14) -0.0065(15)
C3 0.0175(15) 0.0409(18) 0.0224(17) -0.0056(14) 0.0043(13) -0.0038(14)
N1 0.0174(13) 0.0265(13) 0.0153(12) -0.0030(10) 0.0008(9) -0.0017(10)
N2 0.0233(13) 0.0360(16) 0.0179(14) -0.0068(12) 0.0047(11) -0.0104(11)
O1 0.0189(10) 0.0256(11) 0.0157(10) -0.0058(9) 0.0003(8) -0.0038(8)
O2 0.0130(10) 0.0300(12) 0.0182(10) 0.0073(10) 0.0001(8) -0.0007(8)
O3 0.0155(10) 0.0213(10) 0.0202(11) 0.0008(8) 0.0011(8) 0.0039(8)
O4 0.0167(10) 0.0240(11) 0.0313(12) 0.0046(9) 0.0017(9) -0.0075(9)
P1 0.0108(3) 0.0179(4) 0.0143(4) 0.0012(3) -0.0001(3) -0.0012(3)

loop_
_atom_type_symbol
_atom_type_description
_atom_type_scat_dispersion_real
_atom_type_scat_dispersion_imag
_atom_type_scat_source
C C 0.0033 0.0016 'International Tables Vol C Tables 4.2.6.8 and 6.1.1.4'
H H 0.0000 0.0000 'International Tables Vol C Tables 4.2.6.8 and 6.1.1.4'
N N 0.0061 0.0033 'International Tables Vol C Tables 4.2.6.8 and 6.1.1.4'
O O 0.0106 0.0060 'International Tables Vol C Tables 4.2.6.8 and 6.1.1.4'
P P 0.1023 0.0942 'International Tables Vol C Tables 4.2.6.8 and 6.1.1.4'
Zn Zn 0.2839 1.4301 'International Tables Vol C Tables 4.2.6.8 and 6.1.1.4'

loop_
_geom_angle_atom_site_label_1
_geom_angle_atom_site_label_2
_geom_angle_atom_site_label_3
_geom_angle_site_symmetry_1
_geom_angle_site_symmetry_3
_geom_angle
_geom_angle_publ_flag
O4 Zn1 O1 . . 117.29(9) no
O4 Zn1 O3 . . 104.68(9) no
O1 Zn1 O3 . . 110.36(9) no
O4 Zn1 N1 . . 103.63(9) no
O1 Zn1 N1 . . 111.68(9) no
O3 Zn1 N1 . . 108.61(9) no
N1 C1 N2 . . 109.9(2) no
N1 C1 C1 . 5_656 126.2(3) no
N2 C1 C1 . 5_656 123.9(3) no
C3 C2 N2 . . 105.8(3) no
C3 C2 H2 . . 127.1 no
N2 C2 H2 . . 127.1 no
C2 C3 N1 . . 109.9(3) no
C2 C3 H3 . . 125.0 no
N1 C3 H3 . . 125.0 no
C1 N1 C3 . . 105.7(2) no
C1 N1 Zn1 . . 138.0(2) no
C3 N1 Zn1 . . 115.46(19) no
C1 N2 C2 . . 108.7(3) no
C1 N2 H2A . . 130(3) no
C2 N2 H2A . . 122(3) no
P1 O1 Zn1 . . 125.65(12) no
P1 O2 H2B . . 116(3) no
P1 O3 Zn1 3_646 . 121.44(12) no
P1 O4 Zn1 6_557 . 135.61(14) no
O4 P1 O1 6_657 . 113.12(13) no
O4 P1 O3 6_657 3_656 111.54(12) no
O1 P1 O3 . 3_656 109.30(12) no
O4 P1 O2 6_657 . 105.22(12) no
O1 P1 O2 . . 109.35(12) no
O3 P1 O2 3_656 . 108.13(12) no

loop_
_geom_bond_atom_site_label_1
_geom_bond_atom_site_label_2
_geom_bond_site_symmetry_2
_geom_bond_distance
_geom_bond_publ_flag
Zn1 O4 . 1.905(2) no
Zn1 O1 . 1.939(2) no
Zn1 O3 . 1.967(2) no
Zn1 N1 . 2.009(2) no
C1 N1 . 1.328(4) no
C1 N2 . 1.340(4) no
C1 C1 5_656 1.454(5) no
C2 C3 . 1.343(5) no
C2 N2 . 1.365(4) no
C2 H2 . 0.9300 no
C3 N1 . 1.381(4) no
C3 H3 . 0.9300 no
N2 H2A . 0.77(4) no
O1 P1 . 1.530(2) no
O2 P1 . 1.574(2) no
O2 H2B . 0.80(4) no
O3 P1 3_646 1.532(2) no
O4 P1 6_557 1.505(2) no
P1 O4 6_657 1.505(2) no
P1 O3 3_656 1.532(2) no

loop_
_geom_hbond_atom_site_label_D
_geom_hbond_atom_site_label_H
_geom_hbond_atom_site_label_A
_geom_hbond_site_symmetry_A
_geom_hbond_distance_DH
_geom_hbond_distance_HA
_geom_hbond_distance_DA
_geom_hbond_angle_DHA
_geom_hbond_publ_flag
O2 H2B O3 8_665 0.80(4) 1.84(4) 2.615(3) 165(4) yes
N2 H2A O1 5_656 0.77(4) 2.05(4) 2.804(3) 168(4) yes
C2 H2 O2 2_554 0.93 2.50 3.303(4) 144.8 yes

loop_
_geom_torsion_atom_site_label_1
_geom_torsion_atom_site_label_2
_geom_torsion_atom_site_label_3
_geom_torsion_atom_site_label_4
_geom_torsion_site_symmetry_1
_geom_torsion_site_symmetry_4
_geom_torsion
_geom_torsion_publ_flag
N2 C2 C3 N1 . . 0.6(4) no
N2 C1 N1 C3 . . -0.6(3) no
C1 C1 N1 C3 5_656 . 177.8(4) no
N2 C1 N1 Zn1 . . 168.2(2) no
C1 C1 N1 Zn1 5_656 . -13.4(6) no
C2 C3 N1 C1 . . 0.0(4) no
C2 C3 N1 Zn1 . . -171.8(2) no
O4 Zn1 N1 C1 . . 157.1(3) no
O1 Zn1 N1 C1 . . 30.0(3) no
O3 Zn1 N1 C1 . . -92.0(3) no
O4 Zn1 N1 C3 . . -34.8(2) no
O1 Zn1 N1 C3 . . -161.9(2) no
O3 Zn1 N1 C3 . . 76.1(2) no
N1 C1 N2 C2 . . 1.0(4) no
C1 C1 N2 C2 5_656 . -177.4(4) no
C3 C2 N2 C1 . . -1.0(4) no
O4 Zn1 O1 P1 . . 76.82(17) no
O3 Zn1 O1 P1 . . -42.89(18) no
N1 Zn1 O1 P1 . . -163.81(14) no
O4 Zn1 O3 P1 . 3_646 153.03(13) no
O1 Zn1 O3 P1 . 3_646 -79.90(15) no
N1 Zn1 O3 P1 . 3_646 42.83(16) no
O1 Zn1 O4 P1 . 6_557 -29.4(2) no
O3 Zn1 O4 P1 . 6_557 93.3(2) no
N1 Zn1 O4 P1 . 6_557 -153.0(2) no
Zn1 O1 P1 O4 . 6_657 65.95(18) no
Zn1 O1 P1 O3 . 3_656 -169.13(14) no
Zn1 O1 P1 O2 . . -50.94(18) no
